data_7119118
loop_
_publ_author_name
'Christoph Schoo'
'Svetlana V. Klementyeva'
'Michael T. Gamer'
'Sergey N. Konchenko'
'Peter W. Roesky'

_publ_section_title
;
 Samarocene oxide: from an undesired decomposition product to a new
 reagent
;
_journal_name_full Chem.Commun.
_journal_page_first 6654
_journal_volume 52
_journal_year 2016
_chemical_formula_moiety 'C50 H70 N2 O4 S Sm2'
_chemical_formula_sum 'C50 H70 N2 O4 S Sm2'
_chemical_formula_weight 1095.84
_space_group_crystal_system monoclinic
_space_group_IT_number 14
_space_group_name_Hall '-P 2yn'
_space_group_name_H-M_alt 'P 1 21/n 1'
_symmetry_space_group_name_Hall '-P 2yn'
_symmetry_space_group_name_H-M 'P 1 21/n 1'
_atom_sites_solution_hydrogens geom
_audit_creation_date 2015-10-02
_audit_creation_method
;
Olex2 1.2
(compiled 2015.09.30 svn.r3233 for OlexSys, GUI svn.r5103)
;
_audit_update_record
;
2016-02-26 deposited with the CCDC.
2016-04-13 downloaded from the CCDC.
;
_cell_angle_alpha 90
_cell_angle_beta 90.81(3)
_cell_angle_gamma 90
_cell_formula_units_Z 4
_cell_length_a 16.952(3)
_cell_length_b 13.879(3)
_cell_length_c 20.819(4)
_cell_measurement_reflns_used 10961
_cell_measurement_temperature 210(2)
_cell_measurement_theta_max 29.33
_cell_measurement_theta_min 1.76
_cell_volume 4897.7(17)
_computing_cell_refinement 'STOE X-AREA, PLATON (A.L.Spek, 2009)'
_computing_data_collection 'STOE X-AREA'
_computing_data_reduction 'STOE X-RED & X-SHAPE, PLATON (A.L.Spek, 2009)'
_computing_molecular_graphics 'Diamond 2/3, Olex2 (Dolomanov et al., 2009)'
_computing_publication_material 'MS Word, Olex2 (Dolomanov et al., 2009)'
_computing_structure_refinement 'SHELXL-2014/7 (Sheldrick, 2008)'
_computing_structure_solution 'SHELXS-2014/7 (Sheldrick, 2008)'
_diffrn_ambient_temperature 210.0
_diffrn_detector 'image plate (34 cm diameter)'
_diffrn_detector_area_resol_mean 6.67
_diffrn_detector_type STOE
_diffrn_measured_fraction_theta_full 0.992
_diffrn_measured_fraction_theta_max 0.992
_diffrn_measurement_device '2-circle goniometer'
_diffrn_measurement_device_type 'STOE IPDS 2'
_diffrn_measurement_method 'rotation method'
_diffrn_radiation_collimation '0.5 mm diameter, multiple pinhole'
_diffrn_radiation_monochromator 'plane graphite'
_diffrn_radiation_polarisn_norm 0
_diffrn_radiation_type 'Mo K\a'
_diffrn_radiation_wavelength 0.71073
_diffrn_reflns_av_R_equivalents 0.0640
_diffrn_reflns_av_unetI/netI 0.1396
_diffrn_reflns_Laue_measured_fraction_full 0.992
_diffrn_reflns_Laue_measured_fraction_max 0.992
_diffrn_reflns_limit_h_max 17
_diffrn_reflns_limit_h_min -20
_diffrn_reflns_limit_k_max 17
_diffrn_reflns_limit_k_min -15
_diffrn_reflns_limit_l_max 25
_diffrn_reflns_limit_l_min -25
_diffrn_reflns_number 21566
_diffrn_reflns_point_group_measured_fraction_full 0.992
_diffrn_reflns_point_group_measured_fraction_max 0.992
_diffrn_reflns_theta_full 25.998
_diffrn_reflns_theta_max 25.998
_diffrn_reflns_theta_min 1.763
_diffrn_source 'sealed X-ray tube, 12 x 0.4 mm long-fine focus'
_exptl_absorpt_coefficient_mu 2.47
_exptl_absorpt_correction_T_max 0.7725
_exptl_absorpt_correction_T_min 0.5783
_exptl_absorpt_correction_type integration
_exptl_absorpt_process_details 'STOE X-RED & X-SHAPE'
_exptl_crystal_colour yellow/green
_exptl_crystal_density_diffrn 1.486
_exptl_crystal_description plates
_exptl_crystal_F_000 2224
_exptl_crystal_size_max 0.315
_exptl_crystal_size_mid 0.198
_exptl_crystal_size_min 0.113
_refine_diff_density_max 1.611
_refine_diff_density_min -0.847
_refine_diff_density_rms 0.116
_refine_ls_extinction_coef .
_refine_ls_extinction_method none
_refine_ls_goodness_of_fit_ref 0.840
_refine_ls_hydrogen_treatment constr
_refine_ls_matrix_type full
_refine_ls_number_parameters 552
_refine_ls_number_reflns 9533
_refine_ls_number_restraints 0
_refine_ls_restrained_S_all 0.840
_refine_ls_R_factor_all 0.0989
_refine_ls_R_factor_gt 0.0472
_refine_ls_shift/su_max 0.002
_refine_ls_shift/su_mean 0.000
_refine_ls_structure_factor_coef Fsqd
_refine_ls_weighting_details 'w=1/[\s^2^(Fo^2^)+(0.0230P)^2^] where P=(Fo^2^+2Fc^2^)/3'
_refine_ls_weighting_scheme calc
_refine_ls_wR_factor_gt 0.0745
_refine_ls_wR_factor_ref 0.0823
_reflns_Friedel_coverage 0.000
_reflns_Friedel_fraction_full .
_reflns_Friedel_fraction_max .
_reflns_number_gt 5516
_reflns_number_total 9533
_reflns_threshold_expression 'I > 2\s(I)'
_cod_data_source_file c6cc02450e2.cif
_cod_data_source_block 5
_cod_database_code 7119118
_shelx_space_group_comment
;
The symmetry employed for this shelxl refinement is uniquely defined
by the following loop, which should always be used as a source of
symmetry information in preference to the above space-group names.
They are only intended as comments.
;
_olex2_refinement_description
;
1. Fixed Uiso
 At 1.2 times of:
  All C(H) groups
 At 1.5 times of:
  All C(H,H,H) groups
2.a Aromatic/amide H refined with riding coordinates:
 C46(H46), C50(H50), C22(H22), C48(H48), C25(H25), C23(H23), C21(H21),
 C24(H24), C47(H47), C49(H49)
2.b Idealised Me refined as rotating group:
 C31(H31A,H31B,H31C), C44(H44A,H44B,H44C), C42(H42A,H42B,H42C), C6(H6A,H6B,
 H6C), C9(H9A,H9B,H9C), C10(H10A,H10B,H10C), C32(H32A,H32B,H32C), C8(H8A,H8B,
 H8C), C19(H19A,H19B,H19C), C43(H43A,H43B,H43C), C17(H17A,H17B,H17C), C41(H41A,
 H41B,H41C), C34(H34A,H34B,H34C), C18(H18A,H18B,H18C), C20(H20A,H20B,H20C),
 C35(H35A,H35B,H35C), C7(H7A,H7B,H7C), C16(H16A,H16B,H16C), C45(H45A,H45B,H45C),
  C33(H33A,H33B,H33C)
;
_shelx_shelxl_version_number 2014/7
_olex2_submission_special_instructions 'No special instructions were received'

loop_
_space_group_symop_operation_xyz
'x, y, z'
'-x+1/2, y+1/2, -z+1/2'
'-x, -y, -z'
'x-1/2, -y-1/2, z-1/2'

loop_
_atom_site_label
_atom_site_type_symbol
_atom_site_fract_x
_atom_site_fract_y
_atom_site_fract_z
_atom_site_U_iso_or_equiv
_atom_site_adp_type
_atom_site_occupancy
_atom_site_site_symmetry_order
_atom_site_calc_flag
_atom_site_refinement_flags_posn
_atom_site_refinement_flags_adp
_atom_site_refinement_flags_occupancy
_atom_site_disorder_assembly
_atom_site_disorder_group
Sm2 Sm 0.75998(3) 0.53008(3) 0.41945(2) 0.02699(10) Uani 1 1 d . . . . .
Sm1 Sm 0.72855(3) 0.88075(3) 0.59649(2) 0.03115(11) Uani 1 1 d . . . . .
S1 S 0.74709(13) 0.70034(14) 0.51228(8) 0.0309(4) Uani 1 1 d . . . . .
O2 O 0.7816(3) 0.7957(3) 0.50155(19) 0.0361(13) Uani 1 1 d . . . . .
O4 O 0.6946(3) 0.6724(4) 0.4592(2) 0.0441(14) Uani 1 1 d . . . . .
O1 O 0.7034(3) 0.7120(4) 0.5732(2) 0.0441(14) Uani 1 1 d . . . . .
O3 O 0.8059(3) 0.6228(4) 0.51525(19) 0.0351(12) Uani 1 1 d . . . . .
N2 N 0.6401(4) 0.5586(5) 0.3433(3) 0.0467(19) Uani 1 1 d . . . . .
N1 N 0.6322(4) 0.8198(5) 0.6811(3) 0.0399(17) Uani 1 1 d . . . . .
C27 C 0.6887(5) 0.4298(5) 0.5158(3) 0.0343(19) Uani 1 1 d . . . . .
C31 C 0.8275(5) 0.4050(6) 0.5674(4) 0.051(2) Uani 1 1 d . . . . .
H31A H 0.8797 0.3959 0.5498 0.076 Uiso 1 1 calc GR . . . .
H31B H 0.8177 0.3555 0.5993 0.076 Uiso 1 1 calc GR . . . .
H31C H 0.8245 0.4680 0.5874 0.076 Uiso 1 1 calc GR . . . .
C40 C 0.8951(4) 0.6215(6) 0.3846(3) 0.0345(17) Uani 1 1 d . . . . .
C44 C 0.9733(5) 0.4662(7) 0.4080(4) 0.056(2) Uani 1 1 d . . . . .
H44A H 0.9538 0.4453 0.4493 0.084 Uiso 1 1 calc GR . . . .
H44B H 1.0200 0.5056 0.4145 0.084 Uiso 1 1 calc GR . . . .
H44C H 0.9864 0.4103 0.3823 0.084 Uiso 1 1 calc GR . . . .
C1 C 0.5813(6) 0.9476(6) 0.5603(5) 0.062(3) Uani 1 1 d . . . . .
C42 C 0.7797(6) 0.5779(7) 0.2359(4) 0.058(3) Uani 1 1 d . . . . .
H42A H 0.8169 0.5908 0.2020 0.087 Uiso 1 1 calc GR . . . .
H42B H 0.7403 0.6286 0.2366 0.087 Uiso 1 1 calc GR . . . .
H42C H 0.7541 0.5165 0.2281 0.087 Uiso 1 1 calc GR . . . .
C46 C 0.5930(6) 0.6355(7) 0.3462(4) 0.057(3) Uani 1 1 d . . . . .
H46 H 0.6013 0.6802 0.3796 0.069 Uiso 1 1 calc R . . . .
C6 C 0.5076(6) 0.8953(8) 0.5745(6) 0.092(4) Uani 1 1 d . . . . .
H6A H 0.5183 0.8267 0.5768 0.139 Uiso 1 1 calc GR . . . .
H6B H 0.4689 0.9076 0.5407 0.139 Uiso 1 1 calc GR . . . .
H6C H 0.4871 0.9173 0.6152 0.139 Uiso 1 1 calc GR . . . .
C50 C 0.6262(6) 0.4990(6) 0.2946(4) 0.055(3) Uani 1 1 d . . . . .
H50 H 0.6572 0.4432 0.2917 0.066 Uiso 1 1 calc R . . . .
C9 C 0.7455(11) 1.0163(9) 0.4496(5) 0.141(7) Uani 1 1 d . . . . .
H9A H 0.7983 1.0038 0.4661 0.212 Uiso 1 1 calc GR . . . .
H9B H 0.7425 1.0817 0.4334 0.212 Uiso 1 1 calc GR . . . .
H9C H 0.7334 0.9715 0.4151 0.212 Uiso 1 1 calc GR . . . .
C22 C 0.5363(6) 0.7086(8) 0.7187(4) 0.066(3) Uani 1 1 d . . . . .
H22 H 0.5114 0.6484 0.7143 0.080 Uiso 1 1 calc R . . . .
C10 C 0.6048(9) 0.8673(8) 0.4483(6) 0.131(7) Uani 1 1 d . . . . .
H10A H 0.6516 0.8524 0.4239 0.196 Uiso 1 1 calc GR . . . .
H10B H 0.5659 0.8977 0.4204 0.196 Uiso 1 1 calc GR . . . .
H10C H 0.5831 0.8083 0.4657 0.196 Uiso 1 1 calc GR . . . .
C32 C 0.8453(6) 0.2788(6) 0.4426(4) 0.063(3) Uani 1 1 d . . . . .
H32A H 0.8645 0.2935 0.4001 0.094 Uiso 1 1 calc GR . . . .
H32B H 0.8283 0.2121 0.4441 0.094 Uiso 1 1 calc GR . . . .
H32C H 0.8872 0.2890 0.4741 0.094 Uiso 1 1 calc GR . . . .
C48 C 0.5211(7) 0.5913(9) 0.2529(5) 0.080(4) Uani 1 1 d . . . . .
H48 H 0.4807 0.6020 0.2224 0.096 Uiso 1 1 calc R . . . .
C30 C 0.7050(5) 0.3438(5) 0.4238(3) 0.040(2) Uani 1 1 d . . . . .
C8 C 0.7178(8) 1.1560(6) 0.5687(5) 0.081(4) Uani 1 1 d . . . . .
H8A H 0.7193 1.1694 0.6144 0.121 Uiso 1 1 calc GR . . . .
H8B H 0.6876 1.2057 0.5467 0.121 Uiso 1 1 calc GR . . . .
H8C H 0.7711 1.1552 0.5525 0.121 Uiso 1 1 calc GR . . . .
C26 C 0.6500(5) 0.3980(5) 0.4597(3) 0.0346(18) Uani 1 1 d . . . . .
C19 C 0.8729(6) 0.7052(7) 0.6631(5) 0.071(3) Uani 1 1 d . . . . .
H19A H 0.8239 0.6721 0.6722 0.107 Uiso 1 1 calc GR . . . .
H19B H 0.9118 0.6901 0.6963 0.107 Uiso 1 1 calc GR . . . .
H19C H 0.8923 0.6843 0.6218 0.107 Uiso 1 1 calc GR . . . .
C29 C 0.7767(5) 0.3436(5) 0.4576(4) 0.041(2) Uani 1 1 d . . . . .
C11 C 0.8658(6) 0.9703(8) 0.6356(3) 0.056(3) Uani 1 1 d . . . . .
C38 C 0.8648(5) 0.4948(6) 0.3201(3) 0.040(2) Uani 1 1 d . . . . .
C43 C 0.8712(6) 0.4009(6) 0.2848(4) 0.060(3) Uani 1 1 d . . . . .
H43A H 0.8930 0.3523 0.3133 0.091 Uiso 1 1 calc GR . . . .
H43B H 0.9055 0.4090 0.2482 0.091 Uiso 1 1 calc GR . . . .
H43C H 0.8193 0.3809 0.2699 0.091 Uiso 1 1 calc GR . . . .
C13 C 0.8185(5) 0.8638(6) 0.7076(3) 0.042(2) Uani 1 1 d . . . . .
C2 C 0.6159(6) 1.0257(6) 0.5920(4) 0.051(2) Uani 1 1 d . . . . .
C36 C 0.8398(5) 0.6516(6) 0.3393(3) 0.039(2) Uani 1 1 d . . . . .
C17 C 0.7910(9) 1.0460(8) 0.7358(5) 0.103(5) Uani 1 1 d . . . . .
H17A H 0.8041 1.1075 0.7165 0.154 Uiso 1 1 calc GR . . . .
H17B H 0.8162 1.0414 0.7779 0.154 Uiso 1 1 calc GR . . . .
H17C H 0.7343 1.0411 0.7403 0.154 Uiso 1 1 calc GR . . . .
C28 C 0.7662(5) 0.3980(5) 0.5141(3) 0.0336(19) Uani 1 1 d . . . . .
C41 C 0.8073(6) 0.7540(6) 0.3319(4) 0.056(3) Uani 1 1 d . . . . .
H41A H 0.7506 0.7513 0.3248 0.084 Uiso 1 1 calc GR . . . .
H41B H 0.8318 0.7851 0.2955 0.084 Uiso 1 1 calc GR . . . .
H41C H 0.8188 0.7905 0.3706 0.084 Uiso 1 1 calc GR . . . .
C12 C 0.8206(5) 0.9634(6) 0.6926(3) 0.042(2) Uani 1 1 d . . . . .
C3 C 0.6795(6) 1.0592(6) 0.5570(4) 0.050(2) Uani 1 1 d . . . . .
C4 C 0.6859(7) 1.0032(7) 0.5036(4) 0.068(3) Uani 1 1 d . . . . .
C5 C 0.6261(7) 0.9344(7) 0.5023(4) 0.067(3) Uani 1 1 d . . . . .
C25 C 0.6102(6) 0.8791(7) 0.7289(4) 0.057(2) Uani 1 1 d . . . . .
H25 H 0.6366 0.9383 0.7336 0.068 Uiso 1 1 calc R . . . .
C34 C 0.5633(5) 0.4097(7) 0.4461(4) 0.061(3) Uani 1 1 d . . . . .
H34A H 0.5471 0.4743 0.4577 0.092 Uiso 1 1 calc GR . . . .
H34B H 0.5341 0.3631 0.4711 0.092 Uiso 1 1 calc GR . . . .
H34C H 0.5528 0.3992 0.4007 0.092 Uiso 1 1 calc GR . . . .
C39 C 0.9108(4) 0.5242(6) 0.3739(3) 0.0376(18) Uani 1 1 d . . . . .
C23 C 0.5150(6) 0.7703(9) 0.7659(5) 0.073(3) Uani 1 1 d . . . . .
H23 H 0.4754 0.7529 0.7948 0.088 Uiso 1 1 calc R . . . .
C37 C 0.8224(5) 0.5748(6) 0.2991(3) 0.044(2) Uani 1 1 d . . . . .
C18 C 0.7883(6) 0.8204(7) 0.7694(4) 0.067(3) Uani 1 1 d . . . . .
H18A H 0.7556 0.8671 0.7911 0.101 Uiso 1 1 calc GR . . . .
H18B H 0.8327 0.8031 0.7970 0.101 Uiso 1 1 calc GR . . . .
H18C H 0.7575 0.7633 0.7596 0.101 Uiso 1 1 calc GR . . . .
C21 C 0.5948(5) 0.7357(7) 0.6773(3) 0.046(2) Uani 1 1 d . . . . .
H21 H 0.6091 0.6925 0.6446 0.055 Uiso 1 1 calc R . . . .
C20 C 0.9459(6) 0.8567(10) 0.5635(4) 0.091(4) Uani 1 1 d . . . . .
H20A H 0.9414 0.7898 0.5504 0.137 Uiso 1 1 calc GR . . . .
H20B H 0.9992 0.8693 0.5788 0.137 Uiso 1 1 calc GR . . . .
H20C H 0.9340 0.8981 0.5270 0.137 Uiso 1 1 calc GR . . . .
C35 C 0.6498(5) 0.4835(6) 0.5706(3) 0.048(2) Uani 1 1 d . . . . .
H35A H 0.6901 0.5147 0.5969 0.071 Uiso 1 1 calc GR . . . .
H35B H 0.6206 0.4383 0.5967 0.071 Uiso 1 1 calc GR . . . .
H35C H 0.6140 0.5318 0.5533 0.071 Uiso 1 1 calc GR . . . .
C7 C 0.5809(7) 1.0805(7) 0.6484(5) 0.080(4) Uani 1 1 d . . . . .
H7A H 0.5558 1.1390 0.6328 0.119 Uiso 1 1 calc GR . . . .
H7B H 0.6226 1.0971 0.6788 0.119 Uiso 1 1 calc GR . . . .
H7C H 0.5421 1.0404 0.6694 0.119 Uiso 1 1 calc GR . . . .
C15 C 0.8880(5) 0.8769(8) 0.6168(4) 0.050(2) Uani 1 1 d . . . . .
C16 C 0.8993(8) 1.0615(8) 0.6080(5) 0.095(4) Uani 1 1 d . . . . .
H16A H 0.8919 1.0613 0.5617 0.143 Uiso 1 1 calc GR . . . .
H16B H 0.9552 1.0653 0.6183 0.143 Uiso 1 1 calc GR . . . .
H16C H 0.8725 1.1167 0.6261 0.143 Uiso 1 1 calc GR . . . .
C45 C 0.9392(5) 0.6839(6) 0.4316(4) 0.047(2) Uani 1 1 d . . . . .
H45A H 0.9088 0.7415 0.4401 0.070 Uiso 1 1 calc GR . . . .
H45B H 0.9897 0.7018 0.4137 0.070 Uiso 1 1 calc GR . . . .
H45C H 0.9478 0.6487 0.4713 0.070 Uiso 1 1 calc GR . . . .
C24 C 0.5511(6) 0.8573(8) 0.7712(4) 0.067(3) Uani 1 1 d . . . . .
H24 H 0.5361 0.9015 0.8030 0.080 Uiso 1 1 calc R . . . .
C33 C 0.6832(6) 0.2811(7) 0.3665(4) 0.064(3) Uani 1 1 d . . . . .
H33A H 0.6379 0.3085 0.3442 0.095 Uiso 1 1 calc GR . . . .
H33B H 0.6705 0.2167 0.3812 0.095 Uiso 1 1 calc GR . . . .
H33C H 0.7274 0.2781 0.3375 0.095 Uiso 1 1 calc GR . . . .
C47 C 0.5324(6) 0.6525(8) 0.3023(5) 0.075(3) Uani 1 1 d . . . . .
H47 H 0.4994 0.7064 0.3069 0.090 Uiso 1 1 calc R . . . .
C14 C 0.8589(5) 0.8112(6) 0.6618(4) 0.044(2) Uani 1 1 d . . . . .
C49 C 0.5691(6) 0.5141(8) 0.2482(4) 0.066(3) Uani 1 1 d . . . . .
H49 H 0.5636 0.4712 0.2135 0.079 Uiso 1 1 calc R . . . .

loop_
_atom_site_aniso_label
_atom_site_aniso_U_11
_atom_site_aniso_U_22
_atom_site_aniso_U_33
_atom_site_aniso_U_23
_atom_site_aniso_U_13
_atom_site_aniso_U_12
Sm2 0.0296(2) 0.0277(2) 0.02368(16) -0.00019(16) 0.00119(14) 0.0008(2)
Sm1 0.0391(3) 0.0270(2) 0.02722(17) -0.00115(16) -0.00285(16) 0.0010(2)
S1 0.0332(12) 0.0313(10) 0.0283(8) -0.0052(7) 0.0033(8) -0.0004(9)
O2 0.048(4) 0.031(3) 0.029(2) -0.004(2) 0.005(2) 0.000(3)
O4 0.034(4) 0.045(3) 0.053(3) -0.016(3) -0.001(3) 0.006(3)
O1 0.050(4) 0.031(3) 0.051(3) -0.010(2) 0.020(3) -0.005(3)
O3 0.034(3) 0.037(3) 0.034(2) -0.008(2) -0.001(2) 0.005(3)
N2 0.052(5) 0.039(4) 0.049(4) 0.003(3) -0.010(4) -0.001(4)
N1 0.031(4) 0.044(4) 0.045(4) -0.003(3) -0.005(3) 0.007(4)
C27 0.033(5) 0.040(4) 0.029(3) 0.006(3) 0.004(3) -0.007(4)
C31 0.032(5) 0.061(6) 0.059(5) 0.025(4) -0.015(4) -0.009(5)
C40 0.023(4) 0.045(5) 0.037(3) 0.004(4) 0.007(3) -0.002(4)
C44 0.031(5) 0.069(6) 0.067(5) 0.003(5) 0.001(4) -0.001(5)
C1 0.058(7) 0.035(6) 0.090(7) 0.011(5) -0.039(6) 0.008(5)
C42 0.061(7) 0.067(6) 0.046(4) 0.006(4) 0.003(4) -0.003(5)
C46 0.060(7) 0.058(6) 0.054(5) -0.010(4) -0.016(5) 0.010(5)
C6 0.044(7) 0.070(8) 0.162(10) 0.032(7) -0.049(7) -0.003(6)
C50 0.054(6) 0.042(5) 0.068(5) 0.000(4) -0.014(5) 0.000(5)
C9 0.29(2) 0.075(9) 0.059(6) 0.035(6) 0.030(9) 0.028(11)
C22 0.049(7) 0.089(8) 0.061(6) -0.007(5) 0.006(5) -0.008(6)
C10 0.193(15) 0.078(8) 0.117(9) -0.041(7) -0.122(10) 0.065(9)
C32 0.060(7) 0.043(6) 0.085(6) 0.020(5) 0.027(5) 0.018(5)
C48 0.066(9) 0.103(10) 0.070(6) 0.016(6) -0.038(6) -0.018(8)
C30 0.045(6) 0.027(4) 0.048(4) -0.001(3) 0.009(4) 0.000(4)
C8 0.120(12) 0.042(6) 0.080(7) 0.000(5) 0.004(7) -0.011(6)
C26 0.027(5) 0.043(5) 0.034(4) 0.004(3) 0.007(3) -0.006(4)
C19 0.067(8) 0.062(7) 0.084(6) -0.016(5) -0.024(6) 0.024(6)
C29 0.032(5) 0.028(4) 0.064(5) 0.011(4) 0.012(4) 0.005(4)
C11 0.054(6) 0.073(7) 0.039(4) 0.009(5) -0.012(4) -0.039(6)
C38 0.039(5) 0.043(5) 0.037(4) 0.002(3) 0.002(4) -0.001(4)
C43 0.081(8) 0.057(6) 0.043(4) -0.007(4) 0.023(5) -0.010(6)
C13 0.032(5) 0.053(6) 0.041(4) 0.016(4) -0.014(4) -0.009(4)
C2 0.055(6) 0.032(5) 0.067(5) 0.004(4) -0.009(5) 0.014(5)
C36 0.040(5) 0.044(5) 0.032(4) 0.006(3) 0.010(4) -0.005(4)
C17 0.158(14) 0.067(8) 0.082(7) -0.031(6) -0.021(8) 0.033(9)
C28 0.029(5) 0.039(5) 0.033(4) 0.013(3) 0.004(3) -0.005(4)
C41 0.054(7) 0.042(5) 0.073(6) 0.020(4) 0.009(5) -0.004(5)
C12 0.036(5) 0.050(5) 0.039(4) -0.009(4) -0.017(4) 0.000(5)
C3 0.060(7) 0.040(5) 0.050(5) 0.011(4) -0.006(5) 0.011(5)
C4 0.114(10) 0.045(6) 0.045(5) 0.012(4) -0.023(6) 0.011(6)
C5 0.095(9) 0.046(6) 0.059(6) -0.015(4) -0.043(6) 0.034(6)
C25 0.055(7) 0.066(6) 0.048(5) -0.002(5) -0.004(5) 0.005(6)
C34 0.041(6) 0.078(7) 0.066(5) 0.007(5) -0.003(5) -0.016(5)
C39 0.026(4) 0.049(5) 0.038(4) 0.000(4) 0.013(3) 0.000(4)
C23 0.035(7) 0.110(10) 0.074(7) 0.006(7) 0.018(5) 0.001(7)
C37 0.037(5) 0.067(6) 0.028(4) 0.004(4) 0.003(4) -0.010(5)
C18 0.075(8) 0.078(7) 0.048(5) 0.012(5) -0.017(5) 0.012(6)
C21 0.035(6) 0.063(6) 0.039(4) 0.002(4) 0.007(4) -0.003(5)
C20 0.042(7) 0.171(13) 0.061(6) -0.041(7) 0.010(5) -0.015(8)
C35 0.044(5) 0.060(6) 0.039(4) 0.000(4) 0.016(4) -0.013(5)
C7 0.087(9) 0.060(7) 0.091(7) -0.014(5) -0.018(7) 0.031(6)
C15 0.032(5) 0.069(6) 0.050(5) -0.018(5) -0.009(4) -0.008(5)
C16 0.103(11) 0.098(9) 0.083(7) 0.032(7) -0.026(7) -0.043(8)
C45 0.025(5) 0.057(6) 0.059(5) -0.003(4) 0.005(4) -0.007(5)
C24 0.057(7) 0.085(8) 0.059(5) -0.018(5) 0.018(5) 0.013(6)
C33 0.086(9) 0.051(6) 0.054(5) -0.008(4) 0.013(5) -0.002(6)
C47 0.055(7) 0.083(8) 0.086(7) -0.013(6) -0.032(6) 0.027(6)
C14 0.034(5) 0.050(6) 0.048(5) -0.010(4) -0.014(4) 0.005(5)
C49 0.059(7) 0.067(7) 0.069(6) -0.004(5) -0.024(5) -0.008(6)

loop_
_atom_type_symbol
_atom_type_description
_atom_type_scat_dispersion_real
_atom_type_scat_dispersion_imag
_atom_type_scat_source
C C 0.0033 0.0016 'International Tables Vol C Tables 4.2.6.8 and 6.1.1.4'
H H 0.0000 0.0000 'International Tables Vol C Tables 4.2.6.8 and 6.1.1.4'
N N 0.0061 0.0033 'International Tables Vol C Tables 4.2.6.8 and 6.1.1.4'
O O 0.0106 0.0060 'International Tables Vol C Tables 4.2.6.8 and 6.1.1.4'
S S 0.1246 0.1234 'International Tables Vol C Tables 4.2.6.8 and 6.1.1.4'
Sm Sm -0.1638 3.4418 'International Tables Vol C Tables 4.2.6.8 and 6.1.1.4'

loop_
_geom_angle_atom_site_label_1
_geom_angle_atom_site_label_2
_geom_angle_atom_site_label_3
_geom_angle
_geom_angle_site_symmetry_1
_geom_angle_site_symmetry_3
O4 Sm2 O3 56.13(16) . .
O4 Sm2 N2 74.02(19) . .
O4 Sm2 C27 87.4(2) . .
O4 Sm2 C40 95.8(2) . .
O4 Sm2 C30 126.8(2) . .
O4 Sm2 C26 97.1(2) . .
O4 Sm2 C29 136.4(2) . .
O4 Sm2 C38 134.2(2) . .
O4 Sm2 C36 86.5(2) . .
O4 Sm2 C28 108.6(2) . .
O4 Sm2 C39 125.3(2) . .
O3 Sm2 N2 130.15(19) . .
O3 Sm2 C27 79.16(18) . .
O3 Sm2 C40 73.64(19) . .
O3 Sm2 C30 124.16(19) . .
O3 Sm2 C26 107.79(18) . .
O3 Sm2 C29 103.2(2) . .
O3 Sm2 C38 119.3(2) . .
O3 Sm2 C36 91.07(19) . .
O3 Sm2 C28 75.94(19) . .
O3 Sm2 C39 90.60(19) . .
N2 Sm2 C27 100.1(2) . .
N2 Sm2 C40 114.9(2) . .
N2 Sm2 C30 84.3(2) . .
N2 Sm2 C26 76.1(2) . .
N2 Sm2 C29 113.7(2) . .
N2 Sm2 C38 94.4(2) . .
N2 Sm2 C36 85.6(2) . .
N2 Sm2 C28 125.0(2) . .
N2 Sm2 C39 121.4(2) . .
C27 Sm2 C30 49.0(2) . .
C27 Sm2 C26 29.59(19) . .
C27 Sm2 C38 138.3(2) . .
C27 Sm2 C36 170.2(2) . .
C27 Sm2 C39 131.5(2) . .
C40 Sm2 C27 144.4(2) . .
C40 Sm2 C30 137.1(3) . .
C40 Sm2 C26 165.0(2) . .
C40 Sm2 C38 48.5(2) . .
C40 Sm2 C36 29.3(2) . .
C40 Sm2 C39 29.6(2) . .
C30 Sm2 C26 29.9(2) . .
C30 Sm2 C38 94.6(2) . .
C26 Sm2 C38 123.4(2) . .
C29 Sm2 C27 49.3(2) . .
C29 Sm2 C40 115.8(3) . .
C29 Sm2 C30 29.6(2) . .
C29 Sm2 C26 49.2(2) . .
C29 Sm2 C38 89.1(2) . .
C29 Sm2 C36 135.4(3) . .
C29 Sm2 C39 88.8(3) . .
C36 Sm2 C30 140.2(2) . .
C36 Sm2 C26 159.4(2) . .
C36 Sm2 C38 48.1(2) . .
C28 Sm2 C27 29.6(2) . .
C28 Sm2 C40 119.2(2) . .
C28 Sm2 C30 49.1(2) . .
C28 Sm2 C26 49.0(2) . .
C28 Sm2 C29 30.2(2) . .
C28 Sm2 C38 113.8(2) . .
C28 Sm2 C36 148.1(2) . .
C28 Sm2 C39 101.9(2) . .
C39 Sm2 C30 107.6(3) . .
C39 Sm2 C26 136.4(2) . .
C39 Sm2 C38 29.6(2) . .
C39 Sm2 C36 48.5(2) . .
O2 Sm1 N1 129.20(19) . .
O2 Sm1 C1 106.2(3) . .
O2 Sm1 C11 97.8(2) . .
O2 Sm1 C13 115.1(2) . .
O2 Sm1 C12 124.4(2) . .
O2 Sm1 C3 107.7(2) . .
O2 Sm1 C4 79.8(2) . .
O2 Sm1 C5 77.9(2) . .
O2 Sm1 C15 75.2(2) . .
O2 Sm1 C14 85.9(2) . .
O1 Sm1 O2 56.38(17) . .
O1 Sm1 N1 72.99(19) . .
O1 Sm1 C1 96.6(2) . .
O1 Sm1 C11 129.8(3) . .
O1 Sm1 C13 100.3(2) . .
O1 Sm1 C12 129.8(2) . .
O1 Sm1 C3 139.6(2) . .
O1 Sm1 C4 115.1(2) . .
O1 Sm1 C5 90.7(2) . .
O1 Sm1 C15 100.5(3) . .
O1 Sm1 C14 84.1(2) . .
N1 Sm1 C1 73.5(3) . .
N1 Sm1 C11 119.4(2) . .
N1 Sm1 C13 75.3(2) . .
N1 Sm1 C12 89.9(2) . .
N1 Sm1 C3 108.1(3) . .
N1 Sm1 C4 122.7(3) . .
N1 Sm1 C5 100.4(3) . .
N1 Sm1 C15 121.7(2) . .
N1 Sm1 C14 93.4(2) . .
C1 Sm1 C13 138.1(3) . .
C1 Sm1 C12 123.8(3) . .
C11 Sm1 C1 133.4(3) . .
C11 Sm1 C13 48.4(2) . .
C11 Sm1 C12 29.9(2) . .
C11 Sm1 C14 48.9(3) . .
C13 Sm1 C12 29.7(2) . .
C3 Sm1 C1 48.9(3) . .
C3 Sm1 C11 86.1(3) . .
C3 Sm1 C13 119.4(2) . .
C3 Sm1 C12 90.5(2) . .
C3 Sm1 C14 134.8(3) . .
C4 Sm1 C1 49.6(4) . .
C4 Sm1 C11 98.4(3) . .
C4 Sm1 C13 143.4(3) . .
C4 Sm1 C12 113.8(3) . .
C4 Sm1 C3 29.1(3) . .
C4 Sm1 C5 30.0(3) . .
C4 Sm1 C15 112.5(4) . .
C4 Sm1 C14 142.1(4) . .
C5 Sm1 C1 30.7(3) . .
C5 Sm1 C11 128.4(3) . .
C5 Sm1 C13 166.3(3) . .
C5 Sm1 C12 139.4(3) . .
C5 Sm1 C3 49.0(3) . .
C5 Sm1 C15 137.9(4) . .
C5 Sm1 C14 163.1(3) . .
C15 Sm1 C1 159.9(3) . .
C15 Sm1 C11 29.7(3) . .
C15 Sm1 C13 48.3(3) . .
C15 Sm1 C12 49.4(2) . .
C15 Sm1 C3 111.1(3) . .
C15 Sm1 C14 29.6(3) . .
C14 Sm1 C1 165.9(3) . .
C14 Sm1 C13 29.2(2) . .
C14 Sm1 C12 49.3(2) . .
Sm2 S1 Sm1 175.40(7) . .
O2 S1 Sm2 124.6(2) . .
O2 S1 Sm1 52.84(19) . .
O2 S1 O1 103.7(3) . .
O2 S1 O3 113.4(3) . .
O4 S1 Sm2 50.7(2) . .
O4 S1 Sm1 125.5(2) . .
O4 S1 O2 111.4(3) . .
O4 S1 O1 111.6(3) . .
O4 S1 O3 104.1(3) . .
O1 S1 Sm2 131.6(2) . .
O1 S1 Sm1 50.8(2) . .
O3 S1 Sm2 53.56(17) . .
O3 S1 Sm1 130.40(19) . .
O3 S1 O1 113.0(3) . .
S1 O2 Sm1 99.1(2) . .
S1 O4 Sm2 101.5(3) . .
S1 O1 Sm1 100.8(3) . .
S1 O3 Sm2 98.1(2) . .
C46 N2 Sm2 124.0(5) . .
C50 N2 Sm2 120.1(6) . .
C50 N2 C46 115.7(7) . .
C25 N1 Sm1 119.4(6) . .
C21 N1 Sm1 123.8(5) . .
C21 N1 C25 116.4(8) . .
C26 C27 Sm2 75.9(4) . .
C26 C27 C35 125.2(7) . .
C28 C27 Sm2 73.4(4) . .
C28 C27 C26 108.1(7) . .
C28 C27 C35 126.5(6) . .
C35 C27 Sm2 120.1(5) . .
H31A C31 H31B 109.5 . .
H31A C31 H31C 109.5 . .
H31B C31 H31C 109.5 . .
C28 C31 H31A 109.5 . .
C28 C31 H31B 109.5 . .
C28 C31 H31C 109.5 . .
C36 C40 Sm2 76.1(5) . .
C36 C40 C39 108.2(6) . .
C36 C40 C45 126.7(7) . .
C39 C40 Sm2 75.8(4) . .
C39 C40 C45 124.7(7) . .
C45 C40 Sm2 120.6(5) . .
H44A C44 H44B 109.5 . .
H44A C44 H44C 109.5 . .
H44B C44 H44C 109.5 . .
C39 C44 H44A 109.5 . .
C39 C44 H44B 109.5 . .
C39 C44 H44C 109.5 . .
C6 C1 Sm1 123.0(6) . .
C2 C1 Sm1 76.1(5) . .
C2 C1 C6 129.7(11) . .
C2 C1 C5 105.7(9) . .
C5 C1 Sm1 72.7(5) . .
C5 C1 C6 124.0(10) . .
H42A C42 H42B 109.5 . .
H42A C42 H42C 109.5 . .
H42B C42 H42C 109.5 . .
C37 C42 H42A 109.5 . .
C37 C42 H42B 109.5 . .
C37 C42 H42C 109.5 . .
N2 C46 H46 118.5 . .
N2 C46 C47 122.9(8) . .
C47 C46 H46 118.5 . .
C1 C6 H6A 109.5 . .
C1 C6 H6B 109.5 . .
C1 C6 H6C 109.5 . .
H6A C6 H6B 109.5 . .
H6A C6 H6C 109.5 . .
H6B C6 H6C 109.5 . .
N2 C50 H50 118.0 . .
N2 C50 C49 123.9(9) . .
C49 C50 H50 118.0 . .
H9A C9 H9B 109.5 . .
H9A C9 H9C 109.5 . .
H9B C9 H9C 109.5 . .
C4 C9 H9A 109.5 . .
C4 C9 H9B 109.5 . .
C4 C9 H9C 109.5 . .
C23 C22 H22 120.5 . .
C23 C22 C21 118.9(11) . .
C21 C22 H22 120.5 . .
H10A C10 H10B 109.5 . .
H10A C10 H10C 109.5 . .
H10B C10 H10C 109.5 . .
C5 C10 H10A 109.5 . .
C5 C10 H10B 109.5 . .
C5 C10 H10C 109.5 . .
H32A C32 H32B 109.5 . .
H32A C32 H32C 109.5 . .
H32B C32 H32C 109.5 . .
C29 C32 H32A 109.5 . .
C29 C32 H32B 109.5 . .
C29 C32 H32C 109.5 . .
C47 C48 H48 120.7 . .
C47 C48 C49 118.5(8) . .
C49 C48 H48 120.7 . .
C26 C30 Sm2 75.2(4) . .
C26 C30 C33 124.3(8) . .
C29 C30 Sm2 74.0(5) . .
C29 C30 C26 108.1(7) . .
C29 C30 C33 126.5(8) . .
C33 C30 Sm2 126.2(5) . .
H8A C8 H8B 109.5 . .
H8A C8 H8C 109.5 . .
H8B C8 H8C 109.5 . .
C3 C8 H8A 109.5 . .
C3 C8 H8B 109.5 . .
C3 C8 H8C 109.5 . .
C27 C26 Sm2 74.5(4) . .
C27 C26 C30 107.6(7) . .
C27 C26 C34 124.6(7) . .
C30 C26 Sm2 74.9(4) . .
C30 C26 C34 127.3(7) . .
C34 C26 Sm2 122.4(5) . .
H19A C19 H19B 109.5 . .
H19A C19 H19C 109.5 . .
H19B C19 H19C 109.5 . .
C14 C19 H19A 109.5 . .
C14 C19 H19B 109.5 . .
C14 C19 H19C 109.5 . .
C32 C29 Sm2 125.9(6) . .
C30 C29 Sm2 76.4(4) . .
C30 C29 C32 124.5(8) . .
C30 C29 C28 107.4(8) . .
C28 C29 Sm2 73.8(4) . .
C28 C29 C32 126.7(7) . .
C12 C11 Sm1 75.8(5) . .
C12 C11 C16 125.8(10) . .
C15 C11 Sm1 74.3(5) . .
C15 C11 C12 108.6(8) . .
C15 C11 C16 124.4(9) . .
C16 C11 Sm1 126.1(6) . .
C43 C38 Sm2 124.6(6) . .
C39 C38 Sm2 73.3(4) . .
C39 C38 C43 126.5(8) . .
C37 C38 Sm2 76.2(5) . .
C37 C38 C43 125.4(7) . .
C37 C38 C39 107.2(7) . .
C38 C43 H43A 109.5 . .
C38 C43 H43B 109.5 . .
C38 C43 H43C 109.5 . .
H43A C43 H43B 109.5 . .
H43A C43 H43C 109.5 . .
H43B C43 H43C 109.5 . .
C12 C13 Sm1 75.4(4) . .
C12 C13 C18 125.7(8) . .
C18 C13 Sm1 123.8(6) . .
C14 C13 Sm1 75.0(4) . .
C14 C13 C12 110.3(7) . .
C14 C13 C18 123.4(8) . .
C1 C2 Sm1 74.7(5) . .
C1 C2 C7 125.9(10) . .
C3 C2 Sm1 73.9(5) . .
C3 C2 C1 109.7(9) . .
C3 C2 C7 123.3(9) . .
C7 C2 Sm1 127.6(5) . .
C40 C36 Sm2 74.6(4) . .
C40 C36 C41 126.0(7) . .
C41 C36 Sm2 116.9(6) . .
C37 C36 Sm2 78.0(5) . .
C37 C36 C40 108.4(7) . .
C37 C36 C41 125.5(7) . .
H17A C17 H17B 109.5 . .
H17A C17 H17C 109.5 . .
H17B C17 H17C 109.5 . .
C12 C17 H17A 109.5 . .
C12 C17 H17B 109.5 . .
C12 C17 H17C 109.5 . .
C27 C28 Sm2 77.0(4) . .
C27 C28 C31 127.0(7) . .
C27 C28 C29 108.8(6) . .
C31 C28 Sm2 120.9(5) . .
C29 C28 Sm2 76.0(4) . .
C29 C28 C31 123.6(8) . .
C36 C41 H41A 109.5 . .
C36 C41 H41B 109.5 . .
C36 C41 H41C 109.5 . .
H41A C41 H41B 109.5 . .
H41A C41 H41C 109.5 . .
H41B C41 H41C 109.5 . .
C11 C12 Sm1 74.3(4) . .
C11 C12 C17 128.2(9) . .
C13 C12 Sm1 74.8(4) . .
C13 C12 C11 105.3(8) . .
C13 C12 C17 125.9(8) . .
C17 C12 Sm1 122.9(6) . .
C8 C3 Sm1 128.9(6) . .
C2 C3 Sm1 76.9(5) . .
C2 C3 C8 123.2(9) . .
C4 C3 Sm1 72.6(5) . .
C4 C3 C8 126.9(10) . .
C4 C3 C2 107.9(9) . .
C9 C4 Sm1 115.6(8) . .
C3 C4 Sm1 78.3(5) . .
C3 C4 C9 126.3(11) . .
C3 C4 C5 110.0(10) . .
C5 C4 Sm1 76.6(5) . .
C5 C4 C9 123.6(10) . .
C1 C5 Sm1 76.6(4) . .
C1 C5 C10 125.5(12) . .
C10 C5 Sm1 121.2(6) . .
C4 C5 Sm1 73.4(5) . .
C4 C5 C1 106.6(8) . .
C4 C5 C10 127.5(12) . .
N1 C25 H25 118.4 . .
N1 C25 C24 123.3(10) . .
C24 C25 H25 118.4 . .
C26 C34 H34A 109.5 . .
C26 C34 H34B 109.5 . .
C26 C34 H34C 109.5 . .
H34A C34 H34B 109.5 . .
H34A C34 H34C 109.5 . .
H34B C34 H34C 109.5 . .
C40 C39 Sm2 74.6(4) . .
C40 C39 C44 125.3(7) . .
C40 C39 C38 107.6(7) . .
C44 C39 Sm2 120.5(5) . .
C38 C39 Sm2 77.1(5) . .
C38 C39 C44 126.7(8) . .
C22 C23 H23 120.1 . .
C22 C23 C24 119.8(10) . .
C24 C23 H23 120.1 . .
C42 C37 Sm2 127.6(6) . .
C38 C37 Sm2 75.0(4) . .
C38 C37 C42 122.9(8) . .
C36 C37 Sm2 73.2(4) . .
C36 C37 C42 127.4(8) . .
C36 C37 C38 108.6(6) . .
C13 C18 H18A 109.5 . .
C13 C18 H18B 109.5 . .
C13 C18 H18C 109.5 . .
H18A C18 H18B 109.5 . .
H18A C18 H18C 109.5 . .
H18B C18 H18C 109.5 . .
N1 C21 C22 123.3(9) . .
N1 C21 H21 118.4 . .
C22 C21 H21 118.4 . .
H20A C20 H20B 109.5 . .
H20A C20 H20C 109.5 . .
H20B C20 H20C 109.5 . .
C15 C20 H20A 109.5 . .
C15 C20 H20B 109.5 . .
C15 C20 H20C 109.5 . .
C27 C35 H35A 109.5 . .
C27 C35 H35B 109.5 . .
C27 C35 H35C 109.5 . .
H35A C35 H35B 109.5 . .
H35A C35 H35C 109.5 . .
H35B C35 H35C 109.5 . .
C2 C7 H7A 109.5 . .
C2 C7 H7B 109.5 . .
C2 C7 H7C 109.5 . .
H7A C7 H7B 109.5 . .
H7A C7 H7C 109.5 . .
H7B C7 H7C 109.5 . .
C11 C15 Sm1 75.9(5) . .
C11 C15 C20 123.5(10) . .
C20 C15 Sm1 122.6(5) . .
C14 C15 Sm1 76.0(5) . .
C14 C15 C11 108.4(8) . .
C14 C15 C20 127.3(10) . .
C11 C16 H16A 109.5 . .
C11 C16 H16B 109.5 . .
C11 C16 H16C 109.5 . .
H16A C16 H16B 109.5 . .
H16A C16 H16C 109.5 . .
H16B C16 H16C 109.5 . .
C40 C45 H45A 109.5 . .
C40 C45 H45B 109.5 . .
C40 C45 H45C 109.5 . .
H45A C45 H45B 109.5 . .
H45A C45 H45C 109.5 . .
H45B C45 H45C 109.5 . .
C25 C24 H24 120.8 . .
C23 C24 C25 118.4(9) . .
C23 C24 H24 120.8 . .
C30 C33 H33A 109.5 . .
C30 C33 H33B 109.5 . .
C30 C33 H33C 109.5 . .
H33A C33 H33B 109.5 . .
H33A C33 H33C 109.5 . .
H33B C33 H33C 109.5 . .
C46 C47 H47 120.2 . .
C48 C47 C46 119.6(10) . .
C48 C47 H47 120.2 . .
C19 C14 Sm1 118.8(5) . .
C13 C14 Sm1 75.8(4) . .
C13 C14 C19 125.9(9) . .
C13 C14 C15 107.4(8) . .
C15 C14 Sm1 74.3(5) . .
C15 C14 C19 126.7(9) . .
C50 C49 H49 120.3 . .
C48 C49 C50 119.3(9) . .
C48 C49 H49 120.3 . .

loop_
_geom_bond_atom_site_label_1
_geom_bond_atom_site_label_2
_geom_bond_distance
_geom_bond_site_symmetry_2
Sm2 O4 2.417(5) .
Sm2 O3 2.489(4) .
Sm2 N2 2.590(6) .
Sm2 C27 2.736(7) .
Sm2 C40 2.725(8) .
Sm2 C30 2.750(8) .
Sm2 C26 2.754(7) .
Sm2 C29 2.720(7) .
Sm2 C38 2.789(8) .
Sm2 C36 2.743(8) .
Sm2 C28 2.692(7) .
Sm2 C39 2.740(8) .
Sm1 O2 2.482(5) .
Sm1 O1 2.428(5) .
Sm1 N1 2.563(7) .
Sm1 C1 2.757(9) .
Sm1 C11 2.751(8) .
Sm1 C13 2.762(6) .
Sm1 C12 2.769(6) .
Sm1 C3 2.736(8) .
Sm1 C4 2.667(8) .
Sm1 C5 2.706(7) .
Sm1 C15 2.731(8) .
Sm1 C14 2.752(8) .
S1 O2 1.465(5) .
S1 O4 1.461(5) .
S1 O1 1.486(5) .
S1 O3 1.468(5) .
N2 C46 1.334(11) .
N2 C50 1.328(9) .
N1 C25 1.348(10) .
N1 C21 1.331(10) .
C27 C26 1.402(9) .
C27 C28 1.388(11) .
C27 C35 1.521(11) .
C31 H31A 0.9700 .
C31 H31B 0.9700 .
C31 H31C 0.9700 .
C31 C28 1.514(9) .
C40 C36 1.385(10) .
C40 C39 1.395(11) .
C40 C45 1.499(10) .
C44 H44A 0.9700 .
C44 H44B 0.9700 .
C44 H44C 0.9700 .
C44 C39 1.501(11) .
C1 C6 1.479(15) .
C1 C2 1.393(12) .
C1 C5 1.448(15) .
C42 H42A 0.9700 .
C42 H42B 0.9700 .
C42 H42C 0.9700 .
C42 C37 1.493(10) .
C46 H46 0.9400 .
C46 C47 1.386(11) .
C6 H6A 0.9700 .
C6 H6B 0.9700 .
C6 H6C 0.9700 .
C50 H50 0.9400 .
C50 C49 1.372(11) .
C9 H9A 0.9700 .
C9 H9B 0.9700 .
C9 H9C 0.9700 .
C9 C4 1.533(18) .
C22 H22 0.9400 .
C22 C23 1.355(14) .
C22 C21 1.376(12) .
C10 H10A 0.9700 .
C10 H10B 0.9700 .
C10 H10C 0.9700 .
C10 C5 1.500(12) .
C32 H32A 0.9700 .
C32 H32B 0.9700 .
C32 H32C 0.9700 .
C32 C29 1.506(12) .
C48 H48 0.9400 .
C48 C47 1.344(13) .
C48 C49 1.350(15) .
C30 C26 1.418(11) .
C30 C29 1.396(11) .
C30 C33 1.518(10) .
C8 H8A 0.9700 .
C8 H8B 0.9700 .
C8 H8C 0.9700 .
C8 C3 1.511(12) .
C26 C34 1.501(11) .
C19 H19A 0.9700 .
C19 H19B 0.9700 .
C19 H19C 0.9700 .
C19 C14 1.491(12) .
C29 C28 1.411(11) .
C11 C12 1.424(11) .
C11 C15 1.407(13) .
C11 C16 1.505(13) .
C38 C43 1.501(11) .
C38 C39 1.415(10) .
C38 C37 1.391(11) .
C43 H43A 0.9700 .
C43 H43B 0.9700 .
C43 H43C 0.9700 .
C13 C12 1.419(11) .
C13 C18 1.515(11) .
C13 C14 1.389(11) .
C2 C3 1.390(13) .
C2 C7 1.526(13) .
C36 C41 1.532(11) .
C36 C37 1.384(10) .
C17 H17A 0.9700 .
C17 H17B 0.9700 .
C17 H17C 0.9700 .
C17 C12 1.545(12) .
C41 H41A 0.9700 .
C41 H41B 0.9700 .
C41 H41C 0.9700 .
C3 C4 1.361(12) .
C4 C5 1.392(14) .
C25 H25 0.9400 .
C25 C24 1.377(13) .
C34 H34A 0.9700 .
C34 H34B 0.9700 .
C34 H34C 0.9700 .
C23 H23 0.9400 .
C23 C24 1.357(14) .
C18 H18A 0.9700 .
C18 H18B 0.9700 .
C18 H18C 0.9700 .
C21 H21 0.9400 .
C20 H20A 0.9700 .
C20 H20B 0.9700 .
C20 H20C 0.9700 .
C20 C15 1.519(13) .
C35 H35A 0.9700 .
C35 H35B 0.9700 .
C35 H35C 0.9700 .
C7 H7A 0.9700 .
C7 H7B 0.9700 .
C7 H7C 0.9700 .
C15 C14 1.402(12) .
C16 H16A 0.9700 .
C16 H16B 0.9700 .
C16 H16C 0.9700 .
C45 H45A 0.9700 .
C45 H45B 0.9700 .
C45 H45C 0.9700 .
C24 H24 0.9400 .
C33 H33A 0.9700 .
C33 H33B 0.9700 .
C33 H33C 0.9700 .
C47 H47 0.9400 .
C49 H49 0.9400 .

loop_
_geom_torsion_atom_site_label_1
_geom_torsion_atom_site_label_2
_geom_torsion_atom_site_label_3
_geom_torsion_atom_site_label_4
_geom_torsion
_geom_torsion_site_symmetry_1
_geom_torsion_site_symmetry_2
_geom_torsion_site_symmetry_3
_geom_torsion_site_symmetry_4
Sm2 S1 O2 Sm1 175.26(9) . . . .
Sm2 S1 O1 Sm1 -174.86(10) . . . .
Sm2 N2 C46 C47 175.5(8) . . . .
Sm2 N2 C50 C49 -173.0(8) . . . .
Sm2 C27 C26 C30 68.2(5) . . . .
Sm2 C27 C26 C34 -119.0(8) . . . .
Sm2 C27 C28 C31 119.0(8) . . . .
Sm2 C27 C28 C29 -70.1(5) . . . .
Sm2 C40 C36 C41 112.3(8) . . . .
Sm2 C40 C36 C37 -71.4(6) . . . .
Sm2 C40 C39 C44 -116.8(7) . . . .
Sm2 C40 C39 C38 70.7(5) . . . .
Sm2 C30 C26 C27 -67.9(5) . . . .
Sm2 C30 C26 C34 119.5(8) . . . .
Sm2 C30 C29 C32 -124.4(8) . . . .
Sm2 C30 C29 C28 67.9(5) . . . .
Sm2 C29 C28 C27 70.7(5) . . . .
Sm2 C29 C28 C31 -118.0(7) . . . .
Sm2 C38 C39 C40 -69.0(5) . . . .
Sm2 C38 C39 C44 118.6(8) . . . .
Sm2 C38 C37 C42 -125.3(8) . . . .
Sm2 C38 C37 C36 66.0(6) . . . .
Sm2 C36 C37 C42 124.8(8) . . . .
Sm2 C36 C37 C38 -67.2(6) . . . .
Sm1 S1 O4 Sm2 176.75(9) . . . .
Sm1 S1 O3 Sm2 -177.02(11) . . . .
Sm1 N1 C25 C24 171.0(7) . . . .
Sm1 N1 C21 C22 -171.9(6) . . . .
Sm1 C1 C2 C3 66.2(6) . . . .
Sm1 C1 C2 C7 -125.7(8) . . . .
Sm1 C1 C5 C10 118.9(8) . . . .
Sm1 C1 C5 C4 -67.8(6) . . . .
Sm1 C11 C12 C13 69.0(5) . . . .
Sm1 C11 C12 C17 -119.9(9) . . . .
Sm1 C11 C15 C20 120.0(7) . . . .
Sm1 C11 C15 C14 -69.8(6) . . . .
Sm1 C13 C12 C11 -68.6(5) . . . .
Sm1 C13 C12 C17 120.0(9) . . . .
Sm1 C13 C14 C19 -115.5(8) . . . .
Sm1 C13 C14 C15 68.2(5) . . . .
Sm1 C2 C3 C8 -128.3(8) . . . .
Sm1 C2 C3 C4 66.6(6) . . . .
Sm1 C3 C4 C9 -113.3(11) . . . .
Sm1 C3 C4 C5 70.8(6) . . . .
Sm1 C4 C5 C1 70.0(6) . . . .
Sm1 C4 C5 C10 -116.9(9) . . . .
Sm1 C15 C14 C19 114.6(8) . . . .
Sm1 C15 C14 C13 -69.2(5) . . . .
O2 S1 O4 Sm2 117.9(3) . . . .
O2 S1 O1 Sm1 1.1(3) . . . .
O2 S1 O3 Sm2 -116.8(2) . . . .
O4 S1 O2 Sm1 119.1(3) . . . .
O4 S1 O1 Sm1 -118.9(3) . . . .
O4 S1 O3 Sm2 4.4(3) . . . .
O1 S1 O2 Sm1 -1.1(3) . . . .
O1 S1 O4 Sm2 -126.7(3) . . . .
O1 S1 O3 Sm2 125.6(3) . . . .
O3 S1 O2 Sm1 -123.9(2) . . . .
O3 S1 O4 Sm2 -4.6(3) . . . .
O3 S1 O1 Sm1 124.2(3) . . . .
N2 C46 C47 C48 -2.2(17) . . . .
N2 C50 C49 C48 -3.2(16) . . . .
N1 C25 C24 C23 2.4(14) . . . .
C40 C36 C37 Sm2 69.1(5) . . . .
C40 C36 C37 C42 -166.2(8) . . . .
C40 C36 C37 C38 1.9(9) . . . .
C1 C2 C3 Sm1 -66.8(6) . . . .
C1 C2 C3 C8 165.0(8) . . . .
C1 C2 C3 C4 -0.2(10) . . . .
C46 N2 C50 C49 1.7(14) . . . .
C6 C1 C2 Sm1 121.6(9) . . . .
C6 C1 C2 C3 -172.2(8) . . . .
C6 C1 C2 C7 -4.1(14) . . . .
C6 C1 C5 Sm1 -118.6(8) . . . .
C6 C1 C5 C10 0.3(13) . . . .
C6 C1 C5 C4 173.6(8) . . . .
C50 N2 C46 C47 1.0(14) . . . .
C9 C4 C5 Sm1 112.0(10) . . . .
C9 C4 C5 C1 -177.9(9) . . . .
C9 C4 C5 C10 -4.8(15) . . . .
C22 C23 C24 C25 -1.6(15) . . . .
C32 C29 C28 Sm2 123.0(8) . . . .
C32 C29 C28 C27 -166.3(8) . . . .
C32 C29 C28 C31 5.0(13) . . . .
C30 C29 C28 Sm2 -69.6(5) . . . .
C30 C29 C28 C27 1.1(9) . . . .
C30 C29 C28 C31 172.4(7) . . . .
C8 C3 C4 Sm1 126.1(9) . . . .
C8 C3 C4 C9 12.8(16) . . . .
C8 C3 C4 C5 -163.1(9) . . . .
C26 C27 C28 Sm2 68.6(5) . . . .
C26 C27 C28 C31 -172.4(7) . . . .
C26 C27 C28 C29 -1.4(8) . . . .
C26 C30 C29 Sm2 -68.1(5) . . . .
C26 C30 C29 C32 167.5(7) . . . .
C26 C30 C29 C28 -0.3(9) . . . .
C29 C30 C26 Sm2 67.3(6) . . . .
C29 C30 C26 C27 -0.6(9) . . . .
C29 C30 C26 C34 -173.2(8) . . . .
C11 C15 C14 Sm1 69.7(6) . . . .
C11 C15 C14 C19 -175.7(7) . . . .
C11 C15 C14 C13 0.5(9) . . . .
C43 C38 C39 Sm2 -121.0(8) . . . .
C43 C38 C39 C40 170.0(8) . . . .
C43 C38 C39 C44 -2.4(13) . . . .
C43 C38 C37 Sm2 122.8(9) . . . .
C43 C38 C37 C42 -2.5(14) . . . .
C43 C38 C37 C36 -171.2(8) . . . .
C2 C1 C5 Sm1 69.6(5) . . . .
C2 C1 C5 C10 -171.6(8) . . . .
C2 C1 C5 C4 1.7(9) . . . .
C2 C3 C4 Sm1 -69.5(6) . . . .
C2 C3 C4 C9 177.2(10) . . . .
C2 C3 C4 C5 1.3(10) . . . .
C36 C40 C39 Sm2 -69.9(5) . . . .
C36 C40 C39 C44 173.4(7) . . . .
C36 C40 C39 C38 0.9(9) . . . .
C28 C27 C26 Sm2 -67.0(5) . . . .
C28 C27 C26 C30 1.3(8) . . . .
C28 C27 C26 C34 174.1(7) . . . .
C41 C36 C37 Sm2 -114.5(8) . . . .
C41 C36 C37 C42 10.2(14) . . . .
C41 C36 C37 C38 178.2(8) . . . .
C12 C11 C15 Sm1 68.7(6) . . . .
C12 C11 C15 C20 -171.4(7) . . . .
C12 C11 C15 C14 -1.1(9) . . . .
C12 C13 C14 Sm1 -67.9(5) . . . .
C12 C13 C14 C19 176.6(7) . . . .
C12 C13 C14 C15 0.3(9) . . . .
C3 C4 C5 Sm1 -71.9(6) . . . .
C3 C4 C5 C1 -1.9(10) . . . .
C3 C4 C5 C10 171.2(8) . . . .
C5 C1 C2 Sm1 -67.2(6) . . . .
C5 C1 C2 C3 -1.0(9) . . . .
C5 C1 C2 C7 167.2(8) . . . .
C25 N1 C21 C22 0.5(11) . . . .
C39 C40 C36 Sm2 69.7(5) . . . .
C39 C40 C36 C41 -178.0(8) . . . .
C39 C40 C36 C37 -1.7(9) . . . .
C39 C38 C37 Sm2 -67.3(5) . . . .
C39 C38 C37 C42 167.4(7) . . . .
C39 C38 C37 C36 -1.3(9) . . . .
C23 C22 C21 N1 0.1(13) . . . .
C37 C38 C39 Sm2 69.3(6) . . . .
C37 C38 C39 C40 0.3(9) . . . .
C37 C38 C39 C44 -172.1(8) . . . .
C18 C13 C12 Sm1 -121.4(8) . . . .
C18 C13 C12 C11 169.9(7) . . . .
C18 C13 C12 C17 -1.5(13) . . . .
C18 C13 C14 Sm1 120.9(7) . . . .
C18 C13 C14 C19 5.4(13) . . . .
C18 C13 C14 C15 -170.9(7) . . . .
C21 N1 C25 C24 -1.8(12) . . . .
C21 C22 C23 C24 0.4(15) . . . .
C20 C15 C14 Sm1 -120.5(8) . . . .
C20 C15 C14 C19 -5.9(13) . . . .
C20 C15 C14 C13 170.3(7) . . . .
C35 C27 C26 Sm2 117.1(7) . . . .
C35 C27 C26 C30 -174.7(7) . . . .
C35 C27 C26 C34 -1.9(12) . . . .
C35 C27 C28 Sm2 -115.5(8) . . . .
C35 C27 C28 C31 3.5(13) . . . .
C35 C27 C28 C29 174.4(7) . . . .
C7 C2 C3 Sm1 124.8(8) . . . .
C7 C2 C3 C8 -3.5(13) . . . .
C7 C2 C3 C4 -168.7(8) . . . .
C15 C11 C12 Sm1 -67.7(5) . . . .
C15 C11 C12 C13 1.3(8) . . . .
C15 C11 C12 C17 172.4(8) . . . .
C16 C11 C12 Sm1 124.5(9) . . . .
C16 C11 C12 C13 -166.5(9) . . . .
C16 C11 C12 C17 4.6(14) . . . .
C16 C11 C15 Sm1 -123.3(8) . . . .
C16 C11 C15 C20 -3.3(12) . . . .
C16 C11 C15 C14 166.9(8) . . . .
C45 C40 C36 Sm2 -118.0(7) . . . .
C45 C40 C36 C41 -5.7(13) . . . .
C45 C40 C36 C37 170.6(7) . . . .
C45 C40 C39 Sm2 117.7(7) . . . .
C45 C40 C39 C44 0.9(12) . . . .
C45 C40 C39 C38 -171.6(7) . . . .
C33 C30 C26 Sm2 -124.1(7) . . . .
C33 C30 C26 C27 168.0(7) . . . .
C33 C30 C26 C34 -4.6(12) . . . .
C33 C30 C29 Sm2 123.6(8) . . . .
C33 C30 C29 C32 -0.8(13) . . . .
C33 C30 C29 C28 -168.6(7) . . . .
C47 C48 C49 C50 1.9(17) . . . .
C14 C13 C12 Sm1 67.6(5) . . . .
C14 C13 C12 C11 -1.0(8) . . . .
C14 C13 C12 C17 -172.4(8) . . . .
C49 C48 C47 C46 0.7(17) . . . .
